data_4314610
loop_
_publ_author_name
'Hongxun Yang'
'Shuiying Gao'
'Jian L\"u'
'Bo Xu'
'Jingxiang Lin'
'Rong Cao'

_publ_section_title
;
 pH-Dependent Syntheses and Crystal Structures of a Series of
 Organic-Inorganic Hybrids Constructed from Keggin or Wells-Dawson
 Polyoxometalates and Silver Coordination Compounds
;
_journal_name_full 'Inorganic Chemistry'
_journal_page_first 736
_journal_page_last 744
_journal_paper_doi 10.1021/ic902091p
_journal_volume 49
_journal_year 2010
_chemical_formula_sum 'C30 H36 Ag5 N6 Na8 O45 P W10'
_chemical_formula_weight 3793.39
_chemical_name_systematic
;
 ?
;
_space_group_IT_number 13
_symmetry_cell_setting monoclinic
_symmetry_space_group_name_Hall '-P 2yc'
_symmetry_space_group_name_H-M 'P 1 2/c 1'
_atom_sites_solution_hydrogens geom
_atom_sites_solution_primary direct
_atom_sites_solution_secondary difmap
_audit_creation_method SHELXL-97
_cell_angle_alpha 90.00
_cell_angle_beta 125.46(7)
_cell_angle_gamma 90.00
_cell_formula_units_Z 2
_cell_length_a 16.85(2)
_cell_length_b 11.236(15)
_cell_length_c 22.86(2)
_cell_measurement_temperature 293(2)
_cell_volume 3525(8)
_computing_structure_refinement 'SHELXL-97 (Sheldrick, 1997)'
_diffrn_ambient_temperature 293(2)
_diffrn_measured_fraction_theta_full 0.975
_diffrn_measured_fraction_theta_max 0.975
_diffrn_measurement_device_type 'Mercury70 (2x2 bin mode)'
_diffrn_measurement_method CCD_Profile_fitting
_diffrn_radiation_monochromator graphite
_diffrn_radiation_source 'fine-focus sealed tube'
_diffrn_radiation_type MoK\a
_diffrn_radiation_wavelength 0.71073
_diffrn_reflns_av_R_equivalents 0.0898
_diffrn_reflns_av_sigmaI/netI 0.0713
_diffrn_reflns_limit_h_max 21
_diffrn_reflns_limit_h_min -21
_diffrn_reflns_limit_k_max 14
_diffrn_reflns_limit_k_min -14
_diffrn_reflns_limit_l_max 27
_diffrn_reflns_limit_l_min -29
_diffrn_reflns_number 22642
_diffrn_reflns_theta_full 27.49
_diffrn_reflns_theta_max 27.49
_diffrn_reflns_theta_min 2.84
_exptl_absorpt_coefficient_mu 17.762
_exptl_absorpt_correction_T_max 27.4797
_exptl_absorpt_correction_T_min 2.1163
_exptl_absorpt_correction_type multi-scan
_exptl_crystal_colour colorless
_exptl_crystal_density_diffrn 3.586
_exptl_crystal_density_method 'not measured'
_exptl_crystal_description Prism
_exptl_crystal_F_000 3392
_exptl_crystal_size_max 0.19
_exptl_crystal_size_mid 0.09
_exptl_crystal_size_min 0.07
_refine_diff_density_max 5.356
_refine_diff_density_min -8.305
_refine_diff_density_rms 0.591
_refine_ls_extinction_coef 0.00043(5)
_refine_ls_extinction_expression Fc^*^=kFc[1+0.001xFc^2^\l^3^/sin(2\q)]^-1/4^
_refine_ls_extinction_method SHELXL
_refine_ls_goodness_of_fit_ref 1.066
_refine_ls_matrix_type full
_refine_ls_number_parameters 329
_refine_ls_number_reflns 7898
_refine_ls_number_restraints 0
_refine_ls_restrained_S_all 1.066
_refine_ls_R_factor_all 0.0756
_refine_ls_R_factor_gt 0.0695
_refine_ls_shift/su_max 0.091
_refine_ls_shift/su_mean 0.004
_refine_ls_structure_factor_coef Fsqd
_refine_ls_weighting_details 'calc w=1/[\s^2^(Fo^2^)+(0.1468P)^2^+124.5409P] where P=(Fo^2^+2Fc^2^)/3'
_refine_ls_weighting_scheme calc
_refine_ls_wR_factor_gt 0.1258
_refine_ls_wR_factor_ref 0.1532
_reflns_number_gt 5015
_reflns_number_total 7901
_reflns_threshold_expression >2sigma(I)
_cod_data_source_file ic902091p_si_002_4.cif
_cod_data_source_block 4
_cod_depositor_comments
;
The following automatic conversions were performed:

'_symmetry_cell_setting' value 'Monoclinic' changed to 'monoclinic'
according to the built-in table from CIF Core dictionary named
'cif_core.dic' version 2.4.1 from
2010-06-29.

'_exptl_absorpt_correction_type' value 'Multi-scan'
changed to 'multi-scan' according to the built-in table from CIF Core
dictionary named 'cif_core.dic' version 2.4.1 from 2010-06-29.

Automatic conversion script
Id: cif_fix_values 1646 2011-03-28 12:23:43Z adriana 
;
_cod_original_cell_volume 3525(7)
_cod_database_code 4314610

loop_
_symmetry_equiv_pos_as_xyz
'x, y, z'
'-x, y, -z+1/2'
'-x, -y, -z'
'x, -y, z-1/2'

loop_
_atom_site_label
_atom_site_type_symbol
_atom_site_fract_x
_atom_site_fract_y
_atom_site_fract_z
_atom_site_U_iso_or_equiv
_atom_site_adp_type
_atom_site_occupancy
_atom_site_symmetry_multiplicity
_atom_site_calc_flag
_atom_site_refinement_flags
_atom_site_disorder_assembly
_atom_site_disorder_group
W1 W -0.62441(8) 0.02165(9) -0.68861(5) 0.0311(3) Uani 1 1 d . . .
W2 W -0.27930(7) 0.02195(9) -0.62534(5) 0.0288(3) Uani 1 1 d . . .
W3 W -0.62396(7) -0.30588(9) -0.68820(5) 0.0261(3) Uani 1 1 d . . .
W4 W -0.71976(7) -0.30595(9) -0.87383(5) 0.0302(3) Uani 1 1 d . . .
W5 W -0.40433(7) -0.14160(9) -0.56593(5) 0.0281(3) Uani 1 1 d . . .
P1 P -0.5000 -0.1433(6) -0.7500 0.0103(12) Uani 1 2 d S . .
Ag1 Ag 0.0000 -0.5000 0.0000 0.0594(10) Uani 1 2 d S . .
Ag2 Ag 0.02046(18) 0.1588(2) -0.49104(11) 0.0479(6) Uani 1 1 d . . .
Ag3 Ag -0.5000 -0.4637(2) -0.7500 0.0660(8) Uani 1 2 d SP . .
Ag4 Ag -0.5000 0.1802(2) -0.7500 0.0713(7) Uani 1 2 d S . .
Na1 Na -0.2783(8) 0.3478(9) -0.6255(6) 0.041(3) Uani 1 1 d . . .
Na2 Na -0.3995(8) 0.1861(9) -0.5627(6) 0.040(3) Uani 1 1 d . . .
Na3 Na -0.6247(7) 0.3479(8) -0.6860(5) 0.027(2) Uani 1 1 d . . .
Na4 Na -0.4048(7) -0.4914(10) -0.5661(5) 0.034(2) Uani 1 1 d . . .
C1 C 0.0903(18) 0.129(2) -0.6502(13) 0.029(5) Uiso 1 1 d . . .
H1 H 0.1466 0.1124 -0.6472 0.035 Uiso 1 1 calc R . .
C2 C -0.0837(16) -0.5249(17) -0.2225(11) 0.020(4) Uiso 1 1 d . . .
H2 H -0.1414 -0.5396 -0.2673 0.024 Uiso 1 1 calc R . .
C3 C -0.072(2) 0.190(3) -0.6544(16) 0.042(6) Uiso 1 1 d . . .
H3 H -0.1259 0.2113 -0.6552 0.051 Uiso 1 1 calc R . .
C4 C 0.0003(19) -0.499(2) -0.2163(14) 0.035(5) Uiso 1 1 d . . .
C5 C -0.078(2) 0.194(2) -0.7162(16) 0.040(6) Uiso 1 1 d . . .
H5 H -0.1345 0.2220 -0.7582 0.047 Uiso 1 1 calc R . .
C6 C 0.081(2) -0.460(2) -0.0905(15) 0.037(6) Uiso 1 1 d . . .
H6 H 0.1353 -0.4317 -0.0471 0.044 Uiso 1 1 calc R . .
C7 C 0.084(2) -0.464(2) -0.1504(13) 0.034(5) Uiso 1 1 d . . .
H7 H 0.1409 -0.4442 -0.1465 0.041 Uiso 1 1 calc R . .
C8 C 0.0027(16) 0.1744(19) -0.2801(12) 0.022(4) Uani 1 1 d . . .
C9 C -0.076(2) 0.199(2) -0.3500(14) 0.037(6) Uiso 1 1 d . . .
H9 H -0.1364 0.2155 -0.3585 0.045 Uiso 1 1 calc R . .
C10 C 0.0044(17) 0.1551(19) -0.7169(12) 0.024(4) Uiso 1 1 d . . .
C11 C 0.089(2) 0.145(2) -0.2724(14) 0.032(5) Uiso 1 1 d . . .
H11 H 0.1451 0.1256 -0.2275 0.039 Uiso 1 1 calc R . .
C12 C -0.081(2) -0.529(2) -0.1587(14) 0.036(6) Uiso 1 1 d . . .
H12 H -0.1357 -0.5535 -0.1615 0.043 Uiso 1 1 calc R . .
C13 C 0.094(2) 0.128(2) -0.5885(14) 0.034(5) Uiso 1 1 d . . .
H13 H 0.1520 0.1093 -0.5451 0.041 Uiso 1 1 calc R . .
C14 C -0.070(2) 0.200(3) -0.4054(16) 0.044(7) Uiso 1 1 d . . .
H14 H -0.1247 0.2167 -0.4510 0.052 Uiso 1 1 calc R . .
C15 C 0.091(2) 0.146(2) -0.3334(13) 0.031(5) Uiso 1 1 d . . .
H15 H 0.1490 0.1248 -0.3272 0.038 Uiso 1 1 calc R . .
N1 N 0.0004(17) -0.497(2) -0.0946(12) 0.039(5) Uiso 1 1 d . . .
N2 N 0.0143(16) 0.1537(18) -0.5888(11) 0.031(4) Uiso 1 1 d . . .
N3 N 0.0184(19) 0.175(2) -0.3969(13) 0.040(6) Uani 1 1 d . . .
O1 O -0.8267(19) -0.371(2) -0.9344(13) 0.059(6) Uiso 1 1 d . . .
O2 O -0.553(2) -0.432(3) -0.6940(18) 0.085(9) Uiso 1 1 d . . .
O1W O -0.292(4) 0.348(4) -0.540(3) 0.062(13) Uiso 0.50 1 d P . .
O3 O -0.5051(17) -0.257(2) -0.6028(17) 0.079(9) Uani 1 1 d . . .
O2W O -0.322(4) 0.125(4) -0.443(3) 0.057(11) Uiso 0.50 1 d P . .
O4 O -0.5000 -0.648(5) -0.7500 0.09(2) Uiso 1 2 d S . .
O3W O -0.715(3) 0.333(3) -0.6279(18) 0.031(7) Uiso 0.50 1 d P . .
O5 O -0.560(2) 0.153(3) -0.6921(18) 0.084(9) Uiso 1 1 d . . .
O6 O -0.361(2) 0.154(2) -0.6580(16) 0.077(8) Uiso 1 1 d . . .
O7 O -0.1712(19) 0.083(3) -0.5651(16) 0.083(9) Uani 1 1 d . . .
O8 O -0.761(2) -0.137(2) -0.8829(16) 0.075(8) Uiso 1 1 d . . .
O9 O -0.715(2) -0.307(2) -0.7898(14) 0.066(7) Uiso 1 1 d . . .
O10' O -0.269(3) 0.057(4) -0.706(2) 0.042(9) Uiso 0.50 1 d P . .
O10 O -0.295(3) 0.005(3) -0.7126(19) 0.033(8) Uiso 0.50 1 d P . .
O11 O -0.505(2) -0.019(3) -0.6048(15) 0.077(8) Uiso 1 1 d . . .
O12 O -0.639(3) -0.439(3) -0.8444(18) 0.081(10) Uiso 1 1 d . . .
O13 O -0.6846(17) 0.084(2) -0.6579(11) 0.060(6) Uani 1 1 d . . .
O14 O -0.361(2) -0.140(2) -0.4790(16) 0.075(8) Uiso 1 1 d . . .
O15' O -0.674(3) -0.152(4) -0.686(2) 0.043(10) Uiso 0.50 1 d P . .
O15 O -0.660(3) -0.132(3) -0.703(2) 0.037(9) Uiso 0.50 1 d P . .
O16 O -0.6843(18) -0.363(3) -0.6552(14) 0.080(11) Uani 1 1 d . . .
O17 O -0.299(5) -0.038(6) -0.550(4) 0.08(2) Uiso 0.50 1 d P . .
O17' O -0.332(3) -0.018(3) -0.575(2) 0.027(8) Uiso 0.50 1 d P . .
O18' O -0.341(3) -0.261(4) -0.586(2) 0.044(10) Uiso 0.50 1 d P . .
O18 O -0.310(3) -0.250(3) -0.553(2) 0.034(8) Uiso 0.50 1 d P . .
O19 O -0.4346(18) -0.028(2) -0.7381(13) 0.020(5) Uiso 0.50 1 d P . .
O20 O -0.558(2) -0.246(3) -0.7599(18) 0.032(8) Uiso 0.50 1 d P . .
O21 O -0.517(2) -0.142(2) -0.6931(15) 0.020(6) Uiso 0.50 1 d P . .
O22 O -0.592(2) -0.141(2) -0.8270(15) 0.020(6) Uiso 0.50 1 d P . .

loop_
_atom_site_aniso_label
_atom_site_aniso_U_11
_atom_site_aniso_U_22
_atom_site_aniso_U_33
_atom_site_aniso_U_23
_atom_site_aniso_U_13
_atom_site_aniso_U_12
W1 0.0306(6) 0.0386(6) 0.0323(5) -0.0121(4) 0.0230(5) -0.0045(4)
W2 0.0237(5) 0.0366(5) 0.0240(5) -0.0068(4) 0.0126(4) -0.0047(4)
W3 0.0279(5) 0.0329(5) 0.0246(5) 0.0005(3) 0.0192(4) -0.0033(4)
W4 0.0202(5) 0.0401(6) 0.0256(5) -0.0130(4) 0.0107(4) -0.0073(4)
W5 0.0294(5) 0.0394(6) 0.0167(4) 0.0004(4) 0.0141(4) 0.0015(4)
P1 0.010(3) 0.010(3) 0.014(3) 0.000 0.009(3) 0.000
Ag1 0.076(3) 0.087(3) 0.0360(16) -0.0159(17) 0.0444(19) -0.029(2)
Ag2 0.0464(13) 0.0842(17) 0.0259(10) -0.0084(10) 0.0282(10) -0.0138(12)
Ag3 0.086(2) 0.0454(14) 0.0642(17) 0.000 0.0419(17) 0.000
Ag4 0.0881(18) 0.0509(11) 0.0738(15) 0.000 0.0511(15) 0.000
Na1 0.031(6) 0.038(6) 0.041(6) 0.019(5) 0.014(5) 0.006(4)
Na2 0.046(7) 0.030(5) 0.048(6) -0.022(5) 0.029(6) -0.005(5)
Na3 0.023(5) 0.024(4) 0.039(5) 0.013(4) 0.021(4) 0.004(4)
Na4 0.022(5) 0.063(7) 0.025(5) -0.009(4) 0.018(4) 0.000(5)
C8 0.015(10) 0.028(10) 0.024(11) 0.008(8) 0.011(9) 0.001(8)
O3 0.034(13) 0.048(13) 0.12(2) -0.002(14) 0.029(15) -0.001(10)
O7 0.051(15) 0.11(2) 0.087(19) -0.041(18) 0.042(15) -0.039(16)
O13 0.062(14) 0.086(17) 0.047(12) -0.011(12) 0.039(12) 0.014(13)
O16 0.039(14) 0.16(3) 0.056(15) 0.049(17) 0.020(13) -0.009(16)

loop_
_atom_type_symbol
_atom_type_description
_atom_type_scat_dispersion_real
_atom_type_scat_dispersion_imag
_atom_type_scat_source
C C 0.0033 0.0016 'International Tables Vol C Tables 4.2.6.8 and 6.1.1.4'
Ag Ag -0.8971 1.1015 'International Tables Vol C Tables 4.2.6.8 and 6.1.1.4'
N N 0.0061 0.0033 'International Tables Vol C Tables 4.2.6.8 and 6.1.1.4'
O O 0.0106 0.0060 'International Tables Vol C Tables 4.2.6.8 and 6.1.1.4'
P P 0.1023 0.0942 'International Tables Vol C Tables 4.2.6.8 and 6.1.1.4'
W W -0.8490 6.8722 'International Tables Vol C Tables 4.2.6.8 and 6.1.1.4'
Na Na 0.0362 0.0249 'International Tables Vol C Tables 4.2.6.8 and 6.1.1.4'
H H 0.0000 0.0000 'International Tables Vol C Tables 4.2.6.8 and 6.1.1.4'

loop_
_geom_angle_atom_site_label_1
_geom_angle_atom_site_label_2
_geom_angle_atom_site_label_3
_geom_angle
_geom_angle_site_symmetry_1
_geom_angle_site_symmetry_3
_geom_angle_publ_flag
O13 W1 O15 104.9(17) . . ?
O13 W1 O10 111.1(14) . 2_453 ?
O15 W1 O10 75.3(18) . 2_453 ?
O13 W1 O5 101.1(14) . . ?
O15 W1 O5 153.9(17) . . ?
O10 W1 O5 93.5(15) 2_453 . ?
O13 W1 O11 103.3(12) . . ?
O15 W1 O11 90.1(16) . . ?
O10 W1 O11 145.1(15) 2_453 . ?
O5 W1 O11 85.9(14) . . ?
O13 W1 O10' 94.6(14) . 2_453 ?
O15 W1 O10' 89.7(18) . 2_453 ?
O10 W1 O10' 19.7(14) 2_453 2_453 ?
O5 W1 O10' 86.1(16) . 2_453 ?
O11 W1 O10' 161.5(14) . 2_453 ?
O13 W1 O15' 92.0(16) . . ?
O15 W1 O15' 14.2(17) . . ?
O10 W1 O15' 85.2(17) 2_453 . ?
O5 W1 O15' 166.4(16) . . ?
O11 W1 O15' 87.5(15) . . ?
O10' W1 O15' 96.6(17) 2_453 . ?
O13 W1 O19 163.3(10) . 2_453 ?
O15 W1 O19 83.2(16) . 2_453 ?
O10 W1 O19 56.2(13) 2_453 2_453 ?
O5 W1 O19 71.1(11) . 2_453 ?
O11 W1 O19 91.1(10) . 2_453 ?
O10' W1 O19 70.6(13) 2_453 2_453 ?
O15' W1 O19 97.2(14) . 2_453 ?
O13 W1 Na2 93.5(9) . . ?
O15 W1 Na2 135.6(13) . . ?
O10 W1 Na2 134.6(11) 2_453 . ?
O5 W1 Na2 43.1(10) . . ?
O11 W1 Na2 46.0(9) . . ?
O10' W1 Na2 129.2(12) 2_453 . ?
O15' W1 Na2 133.1(12) . . ?
O19 W1 Na2 90.4(6) 2_453 . ?
O13 W1 Na3 64.5(10) . . ?
O15 W1 Na3 163.9(13) . . ?
O10 W1 Na3 96.6(12) 2_453 . ?
O5 W1 Na3 38.0(10) . . ?
O11 W1 Na3 103.9(9) . . ?
O10' W1 Na3 79.5(13) 2_453 . ?
O15' W1 Na3 155.6(13) . . ?
O19 W1 Na3 104.1(6) 2_453 . ?
Na2 W1 Na3 59.5(2) . . ?
O7 W2 O10 109.7(15) . . ?
O7 W2 O6 101.8(15) . . ?
O10 W2 O6 92.3(15) . . ?
O7 W2 O17' 105.7(15) . . ?
O10 W2 O17' 144.1(17) . . ?
O6 W2 O17' 86.4(15) . . ?
O7 W2 O8 98.5(15) . 2_453 ?
O10 W2 O8 80.2(15) . 2_453 ?
O6 W2 O8 159.7(13) . 2_453 ?
O17' W2 O8 88.9(15) . 2_453 ?
O7 W2 O10' 92.5(16) . . ?
O10 W2 O10' 20.4(14) . . ?
O6 W2 O10' 85.1(15) . . ?
O17' W2 O10' 161.2(18) . . ?
O8 W2 O10' 93.4(15) 2_453 . ?
O7 W2 O17 94(2) . . ?
O10 W2 O17 151(2) . . ?
O6 W2 O17 99(2) . . ?
O17' W2 O17 15(2) . . ?
O8 W2 O17 80(2) 2_453 . ?
O10' W2 O17 171(2) . . ?
O7 W2 O19 162.7(13) . . ?
O10 W2 O19 56.4(13) . . ?
O6 W2 O19 70.8(11) . . ?
O17' W2 O19 89.8(13) . . ?
O8 W2 O19 89.5(11) 2_453 . ?
O10' W2 O19 71.6(14) . . ?
O17 W2 O19 102.3(19) . . ?
O7 W2 Na2 93.4(10) . . ?
O10 W2 Na2 135.7(11) . . ?
O6 W2 Na2 45.1(10) . . ?
O17' W2 Na2 45.7(11) . . ?
O8 W2 Na2 134.5(10) 2_453 . ?
O10' W2 Na2 129.9(12) . . ?
O17 W2 Na2 55.0(19) . . ?
O19 W2 Na2 91.8(6) . . ?
O7 W2 Na1 65.7(12) . . ?
O10 W2 Na1 95.7(12) . . ?
O6 W2 Na1 37.3(10) . . ?
O17' W2 Na1 104.3(11) . . ?
O8 W2 Na1 161.5(10) 2_453 . ?
O10' W2 Na1 78.5(13) . . ?
O17 W2 Na1 109.2(19) . . ?
O19 W2 Na1 103.4(6) . . ?
Na2 W2 Na1 59.4(3) . . ?
O16 W3 O3 101.4(13) . . ?
O16 W3 O9 105.6(12) . . ?
O3 W3 O9 152.2(12) . . ?
O16 W3 O2 108.2(16) . . ?
O3 W3 O2 87.3(13) . . ?
O9 W3 O2 90.4(13) . . ?
O16 W3 O15' 87.2(19) . . ?
O3 W3 O15' 86.1(15) . . ?
O9 W3 O15' 88.7(16) . . ?
O2 W3 O15' 164.2(18) . . ?
O16 W3 O15 103.8(18) . . ?
O3 W3 O15 86.1(14) . . ?
O9 W3 O15 81.3(14) . . ?
O2 W3 O15 148.0(17) . . ?
O15' W3 O15 16.8(15) . . ?
O16 W3 Na4 92.6(9) . . ?
O3 W3 Na4 52.5(8) . . ?
O9 W3 Na4 131.4(8) . . ?
O2 W3 Na4 41.0(10) . . ?
O15' W3 Na4 137.7(13) . . ?
O15 W3 Na4 138.0(12) . . ?
O1 W4 O18' 111.1(17) . 2_453 ?
O1 W4 O12 99.1(14) . . ?
O18' W4 O12 83.8(18) 2_453 . ?
O1 W4 O9 103.1(12) . . ?
O18' W4 O9 145.8(17) 2_453 . ?
O12 W4 O9 92.2(13) . . ?
O1 W4 O8 100.8(12) . . ?
O18' W4 O8 87.1(16) 2_453 . ?
O12 W4 O8 159.9(14) . . ?
O9 W4 O8 85.3(12) . . ?
O1 W4 O18 96.3(14) . 2_453 ?
O18' W4 O18 16.7(16) 2_453 2_453 ?
O12 W4 O18 93.8(15) . 2_453 ?
O9 W4 O18 158.6(13) . 2_453 ?
O8 W4 O18 82.0(13) . 2_453 ?
O14 W5 O18 93.8(16) . . ?
O14 W5 O3 101.4(14) . . ?
O18 W5 O3 94.8(14) . . ?
O14 W5 O18' 111.5(16) . . ?
O18 W5 O18' 19.4(14) . . ?
O3 W5 O18' 83.7(16) . . ?
O14 W5 O17' 104.4(15) . . ?
O18 W5 O17' 87.3(16) . . ?
O3 W5 O17' 154.0(15) . . ?
O18' W5 O17' 90.4(17) . . ?
O14 W5 O11 101.7(13) . . ?
O18 W5 O11 163.4(14) . . ?
O3 W5 O11 88.1(12) . . ?
O18' W5 O11 146.7(15) . . ?
O17' W5 O11 83.1(14) . . ?
O14 W5 O17 93(2) . . ?
O18 W5 O17 77(2) . . ?
O3 W5 O17 164(2) . . ?
O18' W5 O17 84(2) . . ?
O17' W5 O17 16(2) . . ?
O11 W5 O17 96(2) . . ?
O14 W5 O21 160.3(12) . . ?
O18 W5 O21 101.4(14) . . ?
O3 W5 O21 65.1(12) . . ?
O18' W5 O21 82.4(15) . . ?
O17' W5 O21 89.0(14) . . ?
O11 W5 O21 65.0(11) . . ?
O17 W5 O21 103(2) . . ?
O14 W5 O22 160.1(13) . 2_453 ?
O18 W5 O22 71.6(14) . 2_453 ?
O3 W5 O22 93.5(12) . 2_453 ?
O18' W5 O22 56.7(14) . 2_453 ?
O17' W5 O22 62.6(13) . 2_453 ?
O11 W5 O22 91.9(11) . 2_453 ?
O17 W5 O22 71(2) . 2_453 ?
O21 W5 O22 39.6(10) . 2_453 ?
O14 W5 Na2 88.7(9) . . ?
O18 W5 Na2 129.5(12) . . ?
O3 W5 Na2 134.1(7) . . ?
O18' W5 Na2 134.0(13) . . ?
O17' W5 Na2 43.8(11) . . ?
O11 W5 Na2 46.0(9) . . ?
O17 W5 Na2 53(2) . . ?
O21 W5 Na2 91.2(7) . . ?
O22 W5 Na2 90.4(7) 2_453 . ?
O20 P1 O20 73(3) . 2_453 ?
O20 P1 O21 109.0(17) . 2_453 ?
O20 P1 O21 71.7(17) 2_453 2_453 ?
O20 P1 O21 71.7(17) . . ?
O20 P1 O21 109.0(17) 2_453 . ?
O21 P1 O21 179(2) 2_453 . ?
O20 P1 O22 109.5(17) . 2_453 ?
O20 P1 O22 71.8(17) 2_453 2_453 ?
O21 P1 O22 114.8(16) 2_453 2_453 ?
O21 P1 O22 65.1(16) . 2_453 ?
O20 P1 O22 71.8(17) . . ?
O20 P1 O22 109.5(17) 2_453 . ?
O21 P1 O22 65.1(16) 2_453 . ?
O21 P1 O22 114.8(16) . . ?
O22 P1 O22 178(2) 2_453 . ?
O20 P1 O19 179.4(18) . . ?
O20 P1 O19 106.5(16) 2_453 . ?
O21 P1 O19 71.5(14) 2_453 . ?
O21 P1 O19 107.9(14) . . ?
O22 P1 O19 69.9(14) 2_453 . ?
O22 P1 O19 108.7(14) . . ?
O20 P1 O19 106.5(16) . 2_453 ?
O20 P1 O19 179.4(18) 2_453 2_453 ?
O21 P1 O19 107.9(14) 2_453 2_453 ?
O21 P1 O19 71.5(14) . 2_453 ?
O22 P1 O19 108.7(14) 2_453 2_453 ?
O22 P1 O19 69.9(13) . 2_453 ?
O19 P1 O19 73.6(18) . 2_453 ?
N1 Ag1 N1 180.0(13) . 3_545 ?
N2 Ag2 N3 175.6(9) . . ?
O2 Ag3 O2 159(2) . 2_453 ?
O2 Ag3 O4 100.5(10) . . ?
O2 Ag3 O4 100.5(10) 2_453 . ?
O2 Ag3 O12 87.9(14) . 2_453 ?
O2 Ag3 O12 89.3(14) 2_453 2_453 ?
O4 Ag3 O12 97.7(10) . 2_453 ?
O2 Ag3 O12 89.3(14) . . ?
O2 Ag3 O12 87.9(14) 2_453 . ?
O4 Ag3 O12 97.7(10) . . ?
O12 Ag3 O12 165(2) 2_453 . ?
O2 Ag3 O20 93.4(13) . 2_453 ?
O2 Ag3 O20 66.1(13) 2_453 2_453 ?
O4 Ag3 O20 160.5(8) . 2_453 ?
O12 Ag3 O20 69.1(13) 2_453 2_453 ?
O12 Ag3 O20 95.9(13) . 2_453 ?
O2 Ag3 O20 66.1(12) . . ?
O2 Ag3 O20 93.4(13) 2_453 . ?
O4 Ag3 O20 160.5(8) . . ?
O12 Ag3 O20 95.9(13) 2_453 . ?
O12 Ag3 O20 69.1(13) . . ?
O20 Ag3 O20 38.9(15) 2_453 . ?
O2 Ag3 Na4 46.3(10) . . ?
O2 Ag3 Na4 136.3(10) 2_453 . ?
O4 Ag3 Na4 84.94(19) . . ?
O12 Ag3 Na4 47.1(10) 2_453 . ?
O12 Ag3 Na4 134.7(10) . . ?
O20 Ag3 Na4 95.2(8) 2_453 . ?
O20 Ag3 Na4 94.3(8) . . ?
O2 Ag3 Na4 136.3(10) . 2_453 ?
O2 Ag3 Na4 46.3(10) 2_453 2_453 ?
O4 Ag3 Na4 84.94(19) . 2_453 ?
O12 Ag3 Na4 134.7(10) 2_453 2_453 ?
O12 Ag3 Na4 47.1(10) . 2_453 ?
O20 Ag3 Na4 94.3(8) 2_453 2_453 ?
O20 Ag3 Na4 95.2(8) . 2_453 ?
Na4 Ag3 Na4 169.9(4) . 2_453 ?
O2 Ag3 Na1 88.3(10) . 2_443 ?
O2 Ag3 Na1 103.6(10) 2_453 2_443 ?
O4 Ag3 Na1 55.81(19) . 2_443 ?
O12 Ag3 Na1 151.9(10) 2_453 2_443 ?
O12 Ag3 Na1 43.0(10) . 2_443 ?
O20 Ag3 Na1 138.9(8) 2_453 2_443 ?
O20 Ag3 Na1 107.8(8) . 2_443 ?
Na4 Ag3 Na1 114.5(3) . 2_443 ?
Na4 Ag3 Na1 59.0(3) 2_453 2_443 ?
O2 Ag3 Na1 103.6(10) . 1_545 ?
O2 Ag3 Na1 88.3(10) 2_453 1_545 ?
O4 Ag3 Na1 55.81(18) . 1_545 ?
O12 Ag3 Na1 43.0(10) 2_453 1_545 ?
O12 Ag3 Na1 151.9(10) . 1_545 ?
O20 Ag3 Na1 107.8(8) 2_453 1_545 ?
O20 Ag3 Na1 138.9(8) . 1_545 ?
Na4 Ag3 Na1 59.0(2) . 1_545 ?
Na4 Ag3 Na1 114.5(3) 2_453 1_545 ?
Na1 Ag3 Na1 111.6(4) 2_443 1_545 ?
O4 Ag4 O6 98.1(8) 1_565 2_453 ?
O4 Ag4 O6 98.1(8) 1_565 . ?
O6 Ag4 O6 163.8(16) 2_453 . ?
O4 Ag4 O5 98.3(8) 1_565 2_453 ?
O6 Ag4 O5 90.8(13) 2_453 2_453 ?
O6 Ag4 O5 86.8(13) . 2_453 ?
O4 Ag4 O5 98.3(8) 1_565 . ?
O6 Ag4 O5 86.8(13) 2_453 . ?
O6 Ag4 O5 90.8(13) . . ?
O5 Ag4 O5 163.3(16) 2_453 . ?
O4 Ag4 Na2 88.97(16) 1_565 2_453 ?
O6 Ag4 Na2 46.7(9) 2_453 2_453 ?
O6 Ag4 Na2 133.7(9) . 2_453 ?
O5 Ag4 Na2 46.8(9) 2_453 2_453 ?
O5 Ag4 Na2 133.6(9) . 2_453 ?
O4 Ag4 Na2 88.97(16) 1_565 . ?
O6 Ag4 Na2 133.7(9) 2_453 . ?
O6 Ag4 Na2 46.7(9) . . ?
O5 Ag4 Na2 133.6(9) 2_453 . ?
O5 Ag4 Na2 46.8(9) . . ?
Na2 Ag4 Na2 177.9(3) 2_453 . ?
O4 Ag4 Na1 58.90(17) 1_565 . ?
O6 Ag4 Na1 155.6(8) 2_453 . ?
O6 Ag4 Na1 40.1(8) . . ?
O5 Ag4 Na1 85.2(9) 2_453 . ?
O5 Ag4 Na1 103.5(9) . . ?
Na2 Ag4 Na1 119.0(3) 2_453 . ?
Na2 Ag4 Na1 59.8(3) . . ?
O4 Ag4 Na1 58.90(17) 1_565 2_453 ?
O6 Ag4 Na1 40.1(8) 2_453 2_453 ?
O6 Ag4 Na1 155.6(8) . 2_453 ?
O5 Ag4 Na1 103.5(9) 2_453 2_453 ?
O5 Ag4 Na1 85.2(9) . 2_453 ?
Na2 Ag4 Na1 59.8(3) 2_453 2_453 ?
Na2 Ag4 Na1 119.0(3) . 2_453 ?
Na1 Ag4 Na1 117.8(3) . 2_453 ?
O4 Ag4 Na3 59.40(14) 1_565 2_453 ?
O6 Ag4 Na3 103.7(9) 2_453 2_453 ?
O6 Ag4 Na3 84.6(9) . 2_453 ?
O5 Ag4 Na3 39.9(8) 2_453 2_453 ?
O5 Ag4 Na3 156.1(8) . 2_453 ?
Na2 Ag4 Na3 60.0(2) 2_453 2_453 ?
Na2 Ag4 Na3 118.8(2) . 2_453 ?
Na1 Ag4 Na3 59.0(2) . 2_453 ?
Na1 Ag4 Na3 89.4(3) 2_453 2_453 ?
O4 Ag4 Na3 59.40(14) 1_565 . ?
O6 Ag4 Na3 84.6(9) 2_453 . ?
O6 Ag4 Na3 103.7(9) . . ?
O5 Ag4 Na3 156.1(8) 2_453 . ?
O5 Ag4 Na3 39.9(8) . . ?
Na2 Ag4 Na3 118.8(2) 2_453 . ?
Na2 Ag4 Na3 60.0(2) . . ?
Na1 Ag4 Na3 89.4(3) . . ?
Na1 Ag4 Na3 59.0(2) 2_453 . ?
Na3 Ag4 Na3 118.8(3) 2_453 . ?
O1W Na1 O6 86.1(16) . . ?
O1W Na1 O12 85.0(16) . 2_463 ?
O6 Na1 O12 126.9(12) . 2_463 ?
O1W Na1 Na2 39.9(14) . . ?
O6 Na1 Na2 47.1(8) . . ?
O12 Na1 Na2 103.0(8) 2_463 . ?
O1W Na1 Na4 40.4(14) . 1_565 ?
O6 Na1 Na4 101.6(8) . 1_565 ?
O12 Na1 Na4 46.3(8) 2_463 1_565 ?
Na2 Na1 Na4 60.4(3) . 1_565 ?
O1W Na1 Na3 153.1(16) . 2_453 ?
O6 Na1 Na3 81.6(8) . 2_453 ?
O12 Na1 Na3 83.4(8) 2_463 2_453 ?
Na2 Na1 Na3 120.5(4) . 2_453 ?
Na4 Na1 Na3 119.4(3) 1_565 2_453 ?
O1W Na1 Ag4 96.3(15) . . ?
O6 Na1 Ag4 32.9(7) . . ?
O12 Na1 Ag4 96.8(8) 2_463 . ?
Na2 Na1 Ag4 59.2(3) . . ?
Na4 Na1 Ag4 89.5(3) 1_565 . ?
Na3 Na1 Ag4 61.2(2) 2_453 . ?
O1W Na1 W2 89.9(13) . . ?
O6 Na1 W2 27.4(7) . . ?
O12 Na1 W2 154.3(9) 2_463 . ?
Na2 Na1 W2 59.4(2) . . ?
Na4 Na1 W2 119.8(3) 1_565 . ?
Na3 Na1 W2 90.1(3) 2_453 . ?
Ag4 Na1 W2 58.73(18) . . ?
O1W Na1 Ag3 95.9(15) . 1_565 ?
O6 Na1 Ag3 97.4(8) . 1_565 ?
O12 Na1 Ag3 32.4(8) 2_463 1_565 ?
Na2 Na1 Ag3 92.4(3) . 1_565 ?
Na4 Na1 Ag3 57.3(2) 1_565 1_565 ?
Na3 Na1 Ag3 62.3(2) 2_453 1_565 ?
Ag4 Na1 Ag3 65.3(2) . 1_565 ?
W2 Na1 Ag3 124.0(3) . 1_565 ?
O2W Na2 O1W 97.6(18) . . ?
O2W Na2 O5 141.5(15) . . ?
O1W Na2 O5 120.1(15) . . ?
O2W Na2 O6 133.5(14) . . ?
O1W Na2 O6 76.3(14) . . ?
O5 Na2 O6 68.8(11) . . ?
O2W Na2 O17' 83.5(14) . . ?
O1W Na2 O17' 111.4(15) . . ?
O5 Na2 O17' 89.2(11) . . ?
O6 Na2 O17' 58.0(10) . . ?
O2W Na2 O11 88.4(13) . . ?
O1W Na2 O11 166.6(15) . . ?
O5 Na2 O11 56.6(9) . . ?
O6 Na2 O11 90.8(9) . . ?
O17' Na2 O11 57.2(10) . . ?
O2W Na2 O17 74.8(17) . . ?
O1W Na2 O17 108.0(19) . . ?
O5 Na2 O17 98.5(15) . . ?
O6 Na2 O17 64.2(14) . . ?
O17' Na2 O17 9.6(15) . . ?
O11 Na2 O17 61.9(14) . . ?
O2W Na2 Ag4 161.3(12) . . ?
O1W Na2 Ag4 92.5(13) . . ?
O5 Na2 Ag4 35.7(8) . . ?
O6 Na2 Ag4 34.9(7) . . ?
O17' Na2 Ag4 78.1(9) . . ?
O11 Na2 Ag4 78.6(6) . . ?
O17 Na2 Ag4 87.1(13) . . ?
O2W Na2 W2 104.8(12) . . ?
O1W Na2 W2 86.9(13) . . ?
O5 Na2 W2 86.0(8) . . ?
O6 Na2 W2 30.1(6) . . ?
O17' Na2 W2 30.4(8) . . ?
O11 Na2 W2 79.9(6) . . ?
O17 Na2 W2 34.8(13) . . ?
Ag4 Na2 W2 59.91(18) . . ?
O2W Na2 Na1 123.5(13) . . ?
O1W Na2 Na1 34.0(13) . . ?
O5 Na2 Na1 94.3(8) . . ?
O6 Na2 Na1 43.0(7) . . ?
O17' Na2 Na1 91.1(8) . . ?
O11 Na2 Na1 133.7(7) . . ?
O17 Na2 Na1 92.6(13) . . ?
Ag4 Na2 Na1 61.0(3) . . ?
W2 Na2 Na1 61.2(3) . . ?
O2W Na2 Na4 107.8(11) . 1_565 ?
O1W Na2 Na4 41.6(12) . 1_565 ?
O5 Na2 Na4 96.9(7) . 1_565 ?
O6 Na2 Na4 97.6(7) . 1_565 ?
O17' Na2 Na4 150.6(9) . 1_565 ?
O11 Na2 Na4 146.8(7) . 1_565 ?
O17 Na2 Na4 149.4(13) . 1_565 ?
Ag4 Na2 Na4 90.2(3) . 1_565 ?
W2 Na2 Na4 121.1(3) . 1_565 ?
Na1 Na2 Na4 59.9(3) . 1_565 ?
O2W Na2 Na3 132.2(13) . . ?
O1W Na2 Na3 95.9(13) . . ?
O5 Na2 Na3 43.0(7) . . ?
O6 Na2 Na3 94.2(8) . . ?
O17' Na2 Na3 132.2(9) . . ?
O11 Na2 Na3 88.7(7) . . ?
O17 Na2 Na3 141.5(13) . . ?
Ag4 Na2 Na3 61.6(3) . . ?
W2 Na2 Na3 121.5(3) . . ?
Na1 Na2 Na3 91.0(4) . . ?
Na4 Na2 Na3 58.8(3) 1_565 . ?
O5 Na3 O3W 112.7(11) . . ?
O5 Na3 O2 123.7(12) . 1_565 ?
O3W Na3 O2 120.1(11) . 1_565 ?
O5 Na3 Na4 101.3(8) . 1_565 ?
O3W Na3 Na4 107.6(8) . 1_565 ?
O2 Na3 Na4 46.3(7) 1_565 1_565 ?
O5 Na3 Na1 81.0(8) . 2_453 ?
O3W Na3 Na1 129.0(9) . 2_453 ?
O2 Na3 Na1 80.6(7) 1_565 2_453 ?
Na4 Na3 Na1 117.8(3) 1_565 2_453 ?
O5 Na3 Na2 46.3(8) . . ?
O3W Na3 Na2 103.5(8) . . ?
O2 Na3 Na2 101.3(8) 1_565 . ?
Na4 Na3 Na2 60.4(3) 1_565 . ?
Na1 Na3 Na2 118.1(3) 2_453 . ?
O5 Na3 W1 27.5(8) . . ?
O3W Na3 W1 87.2(8) . . ?
O2 Na3 W1 151.2(8) 1_565 . ?
Na4 Na3 W1 120.5(3) 1_565 . ?
Na1 Na3 W1 89.1(3) 2_453 . ?
Na2 Na3 W1 60.2(2) . . ?
O5 Na3 Ag4 33.0(8) . . ?
O3W Na3 Ag4 145.5(8) . . ?
O2 Na3 Ag4 93.4(7) 1_565 . ?
Na4 Na3 Ag4 89.2(3) 1_565 . ?
Na1 Na3 Ag4 59.7(2) 2_453 . ?
Na2 Na3 Ag4 58.4(2) . . ?
W1 Na3 Ag4 58.54(15) . . ?
O1W Na4 O2 124.8(15) 1_545 . ?
O1W Na4 O12 79.8(15) 1_545 2_453 ?
O2 Na4 O12 65.5(11) . 2_453 ?
O1W Na4 O18' 113.0(15) 1_545 . ?
O2 Na4 O18' 78.2(12) . . ?
O12 Na4 O18' 52.1(12) 2_453 . ?
O1W Na4 O3 164.1(14) 1_545 . ?
O2 Na4 O3 55.7(10) . . ?
O12 Na4 O3 87.2(11) 2_453 . ?
O18' Na4 O3 51.2(10) . . ?
O1W Na4 Ag3 96.1(13) 1_545 . ?
O2 Na4 Ag3 33.3(8) . . ?
O12 Na4 Ag3 35.8(8) 2_453 . ?
O18' Na4 Ag3 72.1(9) . . ?
O3 Na4 Ag3 78.2(7) . . ?
O1W Na4 Na3 97.3(13) 1_545 1_545 ?
O2 Na4 Na3 51.3(8) . 1_545 ?
O12 Na4 Na3 98.8(8) 2_453 1_545 ?
O18' Na4 Na3 129.6(10) . 1_545 ?
O3 Na4 Na3 93.7(6) . 1_545 ?
Ag3 Na4 Na3 65.1(2) . 1_545 ?
O1W Na4 Na1 34.0(13) 1_545 1_545 ?
O2 Na4 Na1 95.7(8) . 1_545 ?
O12 Na4 Na1 47.3(8) 2_453 1_545 ?
O18' Na4 Na1 92.1(9) . 1_545 ?
O3 Na4 Na1 134.5(7) . 1_545 ?
Ag3 Na4 Na1 63.7(2) . 1_545 ?
Na3 Na4 Na1 92.0(3) 1_545 1_545 ?
O1W Na4 Na2 41.1(12) 1_545 1_545 ?
O2 Na4 Na2 106.2(8) . 1_545 ?
O12 Na4 Na2 103.2(9) 2_453 1_545 ?
O18' Na4 Na2 151.5(9) . 1_545 ?
O3 Na4 Na2 153.3(6) . 1_545 ?
Ag3 Na4 Na2 95.9(3) . 1_545 ?
Na3 Na4 Na2 60.8(3) 1_545 1_545 ?
Na1 Na4 Na2 59.7(3) 1_545 1_545 ?
O1W Na4 W3 153.5(13) 1_545 . ?
O2 Na4 W3 28.7(8) . . ?
O12 Na4 W3 83.9(8) 2_453 . ?
O18' Na4 W3 71.4(9) . . ?
O3 Na4 W3 30.4(5) . . ?
Ag3 Na4 W3 59.36(17) . . ?
Na3 Na4 W3 64.5(2) 1_545 . ?
Na1 Na4 W3 123.1(3) 1_545 . ?
Na2 Na4 W3 125.3(3) 1_545 . ?
C13 C1 C10 121(2) . . ?
C13 C1 H1 119.3 . . ?
C10 C1 H1 119.3 . . ?
C4 C2 C12 119(2) . . ?
C4 C2 H2 120.7 . . ?
C12 C2 H2 120.7 . . ?
C5 C3 N2 122(3) . . ?
C5 C3 H3 119.2 . . ?
N2 C3 H3 119.2 . . ?
C2 C4 C7 121(2) . . ?
C2 C4 C4 119(3) . 2_554 ?
C7 C4 C4 120(3) . 2_554 ?
C3 C5 C10 120(3) . . ?
C3 C5 H5 119.9 . . ?
C10 C5 H5 119.9 . . ?
N1 C6 C7 121(2) . . ?
N1 C6 H6 119.3 . . ?
C7 C6 H6 119.3 . . ?
C4 C7 C6 118(2) . . ?
C4 C7 H7 120.9 . . ?
C6 C7 H7 120.9 . . ?
C9 C8 C11 115(2) . . ?
C9 C8 C8 123(3) . 2_554 ?
C11 C8 C8 121(3) . 2_554 ?
C14 C9 C8 122(3) . . ?
C14 C9 H9 118.8 . . ?
C8 C9 H9 118.8 . . ?
C1 C10 C10 124(3) . 2_553 ?
C1 C10 C5 116(2) . . ?
C10 C10 C5 120(3) 2_553 . ?
C8 C11 C15 119(2) . . ?
C8 C11 H11 120.3 . . ?
C15 C11 H11 120.3 . . ?
N1 C12 C2 121(2) . . ?
N1 C12 H12 119.7 . . ?
C2 C12 H12 119.7 . . ?
N2 C13 C1 122(2) . . ?
N2 C13 H13 118.8 . . ?
C1 C13 H13 118.8 . . ?
C9 C14 N3 122(3) . . ?
C9 C14 H14 118.9 . . ?
N3 C14 H14 118.9 . . ?
N3 C15 C11 124(2) . . ?
N3 C15 H15 117.8 . . ?
C11 C15 H15 117.8 . . ?
C12 N1 C6 120(2) . . ?
C12 N1 Ag1 119.4(18) . . ?
C6 N1 Ag1 120.9(18) . . ?
C13 N2 C3 118(2) . . ?
C13 N2 Ag2 122.5(18) . . ?
C3 N2 Ag2 119.3(18) . . ?
C15 N3 C14 116(2) . . ?
C15 N3 Ag2 122.8(18) . . ?
C14 N3 Ag2 120(2) . . ?
W3 O2 Ag3 136.0(19) . . ?
W3 O2 Na4 110.3(15) . . ?
Ag3 O2 Na4 100.4(13) . . ?
W3 O2 Na3 109.8(14) . 1_545 ?
Ag3 O2 Na3 104.7(14) . 1_545 ?
Na4 O2 Na3 82.4(10) . 1_545 ?
Na1 O1W Na2 106(2) . . ?
Na1 O1W Na4 106(2) . 1_565 ?
Na2 O1W Na4 97(2) . 1_565 ?
W3 O3 W5 142.4(18) . . ?
W3 O3 Na4 97.1(10) . . ?
W5 O3 Na4 105.3(9) . . ?
Ag4 O4 Ag3 180.000(2) 1_545 . ?
W1 O5 Ag4 130.2(16) . . ?
W1 O5 Na3 114.4(16) . . ?
Ag4 O5 Na3 107.1(12) . . ?
W1 O5 Na2 108.0(14) . . ?
Ag4 O5 Na2 97.4(13) . . ?
Na3 O5 Na2 90.7(10) . . ?
W2 O6 Ag4 131.1(16) . . ?
W2 O6 Na1 115.3(15) . . ?
Ag4 O6 Na1 107.0(12) . . ?
W2 O6 Na2 104.8(13) . . ?
Ag4 O6 Na2 98.4(12) . . ?
Na1 O6 Na2 89.9(10) . . ?
W2 O8 W4 144.3(18) 2_453 . ?
W4 O9 W3 140.4(16) . . ?
O10 O10' W2 69(5) . . ?
O10 O10' W1 64(5) . 2_453 ?
W2 O10' W1 124(2) . 2_453 ?
O10' O10 W1 96(5) . 2_453 ?
O10' O10 W2 90(5) . . ?
W1 O10 W2 148(2) 2_453 . ?
W1 O11 W5 141.1(16) . . ?
W1 O11 Na2 104.5(12) . . ?
W5 O11 Na2 102.9(12) . . ?
W4 O12 Ag3 128.8(19) . . ?
W4 O12 Na4 112.2(15) . 2_453 ?
Ag3 O12 Na4 97.0(13) . 2_453 ?
W4 O12 Na1 117.8(16) . 2_443 ?
Ag3 O12 Na1 104.6(15) . 2_443 ?
Na4 O12 Na1 86.4(11) 2_453 2_443 ?
O15 O15' W3 89(7) . . ?
O15 O15' W1 49(6) . . ?
W3 O15' W1 130(3) . . ?
O15' O15 W1 117(7) . . ?
O15' O15 W3 74(7) . . ?
W1 O15 W3 150(2) . . ?
O17' O17 W5 78(9) . . ?
O17' O17 W2 64(8) . . ?
W5 O17 W2 127(3) . . ?
O17' O17 Na2 53(8) . . ?
W5 O17 Na2 95(2) . . ?
W2 O17 Na2 90(2) . . ?
O17 O17' W2 101(9) . . ?
O17 O17' W5 86(9) . . ?
W2 O17' W5 142(2) . . ?
O17 O17' Na2 117(9) . . ?
W2 O17' Na2 103.9(15) . . ?
W5 O17' Na2 106.0(15) . . ?
O18 O18' W4 109(6) . 2_453 ?
O18 O18' W5 77(6) . . ?
W4 O18' W5 151(2) 2_453 . ?
O18 O18' Na4 97(6) . . ?
W4 O18' Na4 101.6(17) 2_453 . ?
W5 O18' Na4 106.2(17) . . ?
O18' O18 W5 84(6) . . ?
O18' O18 W4 54(5) . 2_453 ?
W5 O18 W4 129(2) . 2_453 ?
P1 O19 O22 52.7(12) . 2_453 ?
P1 O19 O21 51.0(11) . 2_453 ?
O22 O19 O21 89.2(16) 2_453 2_453 ?
P1 O19 W2 124.7(12) . . ?
O22 O19 W2 71.9(12) 2_453 . ?
O21 O19 W2 137.8(16) 2_453 . ?
P1 O19 W1 124.9(12) . 2_453 ?
O22 O19 W1 135.6(16) 2_453 2_453 ?
O21 O19 W1 74.0(12) 2_453 2_453 ?
W2 O19 W1 93.3(8) . 2_453 ?
P1 O20 O21 55.4(15) . . ?
P1 O20 O20 53.4(13) . 2_453 ?
O21 O20 O20 88(2) . 2_453 ?
P1 O20 O22 56.4(15) . . ?
O21 O20 O22 95(2) . . ?
O20 O20 O22 89(2) 2_453 . ?
P1 O20 Ag3 123.9(19) . . ?
O21 O20 Ag3 129.0(19) . . ?
O20 O20 Ag3 70.5(7) 2_453 . ?
O22 O20 Ag3 129.1(19) . . ?
P1 O21 O22 58.7(15) . 2_453 ?
P1 O21 O20 53.0(14) . . ?
O22 O21 O20 93(2) 2_453 . ?
P1 O21 O19 57.6(12) . 2_453 ?
O22 O21 O19 95.9(19) 2_453 2_453 ?
O20 O21 O19 88.0(19) . 2_453 ?
P1 O21 W5 130.1(17) . . ?
O22 O21 W5 71.4(15) 2_453 . ?
O20 O21 W5 135.4(18) . . ?
O19 O21 W5 133.9(16) 2_453 . ?
P1 O22 O21 56.2(14) . 2_453 ?
P1 O22 O20 51.8(14) . . ?
O21 O22 O20 90(2) 2_453 . ?
P1 O22 O19 57.3(12) . 2_453 ?
O21 O22 O19 94.0(19) 2_453 2_453 ?
O20 O22 O19 87.5(19) . 2_453 ?
P1 O22 W5 125.1(16) . 2_453 ?
O21 O22 W5 68.9(14) 2_453 2_453 ?
O20 O22 W5 133.6(18) . 2_453 ?
O19 O22 W5 133.0(16) 2_453 2_453 ?

loop_
_geom_bond_atom_site_label_1
_geom_bond_atom_site_label_2
_geom_bond_distance
_geom_bond_site_symmetry_2
_geom_bond_publ_flag
W1 O13 1.68(2) . ?
W1 O15 1.80(4) . ?
W1 O10 1.85(4) 2_453 ?
W1 O5 1.86(3) . ?
W1 O11 1.86(3) . ?
W1 O10' 2.04(4) 2_453 ?
W1 O15' 2.13(5) . ?
W1 O19 2.46(2) 2_453 ?
W1 Na2 3.661(12) . ?
W1 Na3 3.666(10) . ?
W2 O7 1.66(2) . ?
W2 O10 1.86(3) . ?
W2 O6 1.87(3) . ?
W2 O17' 1.88(4) . ?
W2 O8 1.88(3) 2_453 ?
W2 O10' 1.99(4) . ?
W2 O17 2.05(7) . ?
W2 O19 2.45(2) . ?
W2 Na2 3.595(10) . ?
W2 Na1 3.662(12) . ?
W3 O16 1.70(2) . ?
W3 O3 1.89(3) . ?
W3 O9 1.90(3) . ?
W3 O2 1.90(3) . ?
W3 O15' 1.94(4) . ?
W3 O15 2.01(4) . ?
W3 Na4 3.717(11) . ?
W4 O1 1.68(3) . ?
W4 O18' 1.81(4) 2_453 ?
W4 O12 1.86(4) . ?
W4 O9 1.88(3) . ?
W4 O8 1.99(3) . ?
W4 O18 2.11(4) 2_453 ?
W5 O14 1.67(3) . ?
W5 O18 1.89(4) . ?
W5 O3 1.90(2) . ?
W5 O18' 1.92(4) . ?
W5 O17' 1.93(4) . ?
W5 O11 1.95(3) . ?
W5 O17 1.97(7) . ?
W5 O21 2.38(3) . ?
W5 O22 2.42(3) 2_453 ?
W5 Na2 3.683(11) . ?
P1 O20 1.44(3) . ?
P1 O20 1.44(3) 2_453 ?
P1 O21 1.49(3) 2_453 ?
P1 O21 1.49(3) . ?
P1 O22 1.53(3) 2_453 ?
P1 O22 1.53(3) . ?
P1 O19 1.62(2) . ?
P1 O19 1.62(2) 2_453 ?
Ag1 N1 2.17(2) . ?
Ag1 N1 2.17(2) 3_545 ?
Ag2 N2 2.18(2) . ?
Ag2 N3 2.180(19) . ?
Ag3 O2 1.97(3) . ?
Ag3 O2 1.97(3) 2_453 ?
Ag3 O4 2.02(6) . ?
Ag3 O12 2.09(4) 2_453 ?
Ag3 O12 2.09(4) . ?
Ag3 O20 2.59(3) 2_453 ?
Ag3 O20 2.59(3) . ?
Ag3 Na4 3.537(10) . ?
Ag3 Na4 3.537(10) 2_453 ?
Ag3 Na1 3.769(11) 2_443 ?
Ag3 Na1 3.769(11) 1_545 ?
Ag4 O4 1.93(6) 1_565 ?
Ag4 O6 2.07(3) 2_453 ?
Ag4 O6 2.07(3) . ?
Ag4 O5 2.11(3) 2_453 ?
Ag4 O5 2.11(3) . ?
Ag4 Na2 3.577(12) 2_453 ?
Ag4 Na2 3.577(12) . ?
Ag4 Na1 3.642(12) . ?
Ag4 Na1 3.642(12) 2_453 ?
Ag4 Na3 3.696(10) 2_453 ?
Ag4 Na3 3.696(10) . ?
Na1 O1W 2.09(5) . ?
Na1 O6 2.45(3) . ?
Na1 O12 2.66(4) 2_463 ?
Na1 Na2 3.596(16) . ?
Na1 Na4 3.606(15) 1_565 ?
Na1 Na3 3.615(16) 2_453 ?
Na1 Ag3 3.769(11) 1_565 ?
Na2 O2W 2.36(5) . ?
Na2 O1W 2.40(5) . ?
Na2 O5 2.63(4) . ?
Na2 O6 2.63(3) . ?
Na2 O17' 2.65(4) . ?
Na2 O11 2.72(3) . ?
Na2 O17 2.95(7) . ?
Na2 Na4 3.623(16) 1_565 ?
Na2 Na3 3.638(15) . ?
Na3 O5 2.48(3) . ?
Na3 O3W 2.54(4) . ?
Na3 O2 2.81(4) 1_565 ?
Na3 Na4 3.567(14) 1_565 ?
Na3 Na1 3.615(16) 2_453 ?
Na4 O1W 2.43(5) 1_545 ?
Na4 O2 2.60(3) . ?
Na4 O12 2.61(4) 2_453 ?
Na4 O18' 2.93(4) . ?
Na4 O3 2.97(3) . ?
Na4 Na3 3.567(14) 1_545 ?
Na4 Na1 3.606(15) 1_545 ?
Na4 Na2 3.623(16) 1_545 ?
C1 C13 1.38(3) . ?
C1 C10 1.40(3) . ?
C1 H1 0.9300 . ?
C2 C4 1.37(3) . ?
C2 C12 1.43(3) . ?
C2 H2 0.9300 . ?
C3 C5 1.36(4) . ?
C3 N2 1.41(4) . ?
C3 H3 0.9300 . ?
C4 C7 1.40(4) . ?
C4 C4 1.54(5) 2_554 ?
C5 C10 1.46(4) . ?
C5 H5 0.9300 . ?
C6 N1 1.38(3) . ?
C6 C7 1.40(4) . ?
C6 H6 0.9300 . ?
C7 H7 0.9300 . ?
C8 C9 1.39(3) . ?
C8 C11 1.40(3) . ?
C8 C8 1.43(4) 2_554 ?
C9 C14 1.34(4) . ?
C9 H9 0.9300 . ?
C10 C10 1.43(4) 2_553 ?
C11 C15 1.41(4) . ?
C11 H11 0.9300 . ?
C12 N1 1.35(3) . ?
C12 H12 0.9300 . ?
C13 N2 1.36(3) . ?
C13 H13 0.9300 . ?
C14 N3 1.41(4) . ?
C14 H14 0.9300 . ?
C15 N3 1.28(4) . ?
C15 H15 0.9300 . ?
O2 Na3 2.81(4) 1_545 ?
O1W Na4 2.43(5) 1_565 ?
O4 Ag4 1.93(6) 1_545 ?
O8 W2 1.88(3) 2_453 ?
O10' O10 0.69(5) . ?
O10' W1 2.04(4) 2_453 ?
O10 W1 1.85(4) 2_453 ?
O12 Na4 2.61(4) 2_453 ?
O12 Na1 2.66(4) 2_443 ?
O15' O15 0.58(5) . ?
O17 O17' 0.55(7) . ?
O18' O18 0.64(5) . ?
O18' W4 1.81(4) 2_453 ?
O18 W4 2.11(4) 2_453 ?
O19 O22 1.81(4) 2_453 ?
O19 O21 1.82(4) 2_453 ?
O19 W1 2.46(2) 2_453 ?
O20 O21 1.72(4) . ?
O20 O20 1.72(7) 2_453 ?
O20 O22 1.75(4) . ?
O21 O22 1.63(4) 2_453 ?
O21 O19 1.82(4) 2_453 ?
O22 O21 1.63(4) 2_453 ?
O22 O19 1.81(4) 2_453 ?
O22 W5 2.42(3) 2_453 ?
